data_7107106
loop_
_publ_author_name
'Feijun Wang'
'Shengke Li'
'Mingliang Qu'
'Mei-Xin Zhao'
'Lian-Jun Liu'
'Min Shi'

_publ_section_title
;
 A Highly Efficient Kinetic Resolution of Morita-Baylis-Hillman Adducts
 Achieved by N-Ar Axially Chiral Pd-Complexes Catalyzed Asymmetric
 Allylation
;
_journal_name_full Chem.Commun.
_journal_page_first 12813
_journal_paper_doi 10.1039/c1cc15543a
_journal_volume 47
_journal_year 2011
_chemical_absolute_configuration ad
_chemical_formula_sum 'C19 H16 Cl N O3'
_chemical_formula_weight 341.78
_chemical_name_systematic
;
?
;
_space_group_IT_number 4
_symmetry_cell_setting monoclinic
_symmetry_space_group_name_Hall 'P 2yb'
_symmetry_space_group_name_H-M 'P 1 21 1'
_atom_sites_solution_hydrogens geom
_atom_sites_solution_primary direct
_atom_sites_solution_secondary difmap
_audit_creation_method SHELXL-97
_cell_angle_alpha 90.00
_cell_angle_beta 111.5220(10)
_cell_angle_gamma 90.00
_cell_formula_units_Z 2
_cell_length_a 11.1242(5)
_cell_length_b 6.2039(3)
_cell_length_c 13.0579(6)
_cell_measurement_temperature 296(2)
_cell_volume 838.34(7)
_computing_structure_refinement 'SHELXL-97 (Sheldrick, 1997)'
_computing_structure_solution 'SHELXS-97 (Sheldrick, 1990)'
_diffrn_ambient_temperature 296(2)
_diffrn_measured_fraction_theta_full 0.998
_diffrn_measured_fraction_theta_max 0.998
_diffrn_radiation_monochromator graphite
_diffrn_radiation_source 'fine-focus sealed tube'
_diffrn_radiation_type MoK\a
_diffrn_radiation_wavelength 0.71073
_diffrn_reflns_av_R_equivalents 0.0215
_diffrn_reflns_av_sigmaI/netI 0.0224
_diffrn_reflns_limit_h_max 11
_diffrn_reflns_limit_h_min -13
_diffrn_reflns_limit_k_max 7
_diffrn_reflns_limit_k_min -7
_diffrn_reflns_limit_l_max 15
_diffrn_reflns_limit_l_min -15
_diffrn_reflns_number 9791
_diffrn_reflns_theta_full 25.01
_diffrn_reflns_theta_max 25.01
_diffrn_reflns_theta_min 1.68
_exptl_absorpt_coefficient_mu 0.244
_exptl_absorpt_correction_T_max 0.9259
_exptl_absorpt_correction_T_min 0.8960
_exptl_absorpt_correction_type multi-scan
_exptl_crystal_colour colorless
_exptl_crystal_density_diffrn 1.354
_exptl_crystal_density_method 'not measured'
_exptl_crystal_description block
_exptl_crystal_F_000 356
_exptl_crystal_size_max 0.46
_exptl_crystal_size_mid 0.38
_exptl_crystal_size_min 0.32
_refine_diff_density_max 0.179
_refine_diff_density_min -0.178
_refine_diff_density_rms 0.024
_refine_ls_abs_structure_details 'Flack H D (1983), Acta Cryst. A39, 876-881'
_refine_ls_abs_structure_Flack -0.02(7)
_refine_ls_extinction_method none
_refine_ls_goodness_of_fit_ref 1.028
_refine_ls_hydrogen_treatment constr
_refine_ls_matrix_type full
_refine_ls_number_parameters 217
_refine_ls_number_reflns 2798
_refine_ls_number_restraints 1
_refine_ls_restrained_S_all 1.027
_refine_ls_R_factor_all 0.0394
_refine_ls_R_factor_gt 0.0337
_refine_ls_shift/su_max 0.000
_refine_ls_shift/su_mean 0.000
_refine_ls_structure_factor_coef Fsqd
_refine_ls_weighting_details 'calc w=1/[\s^2^(Fo^2^)+(0.0395P)^2^+0.1247P] where P=(Fo^2^+2Fc^2^)/3'
_refine_ls_weighting_scheme calc
_refine_ls_wR_factor_gt 0.0818
_refine_ls_wR_factor_ref 0.0855
_reflns_number_gt 2492
_reflns_number_total 2798
_reflns_threshold_expression >2sigma(I)
_cod_data_source_file c1cc15543a.txt
_cod_data_source_block z1
_cod_original_sg_symbol_H-M P2(1)
_cod_database_code 7107106

loop_
_symmetry_equiv_pos_as_xyz
'x, y, z'
'-x, y+1/2, -z'

loop_
_atom_site_label
_atom_site_type_symbol
_atom_site_fract_x
_atom_site_fract_y
_atom_site_fract_z
_atom_site_U_iso_or_equiv
_atom_site_adp_type
_atom_site_occupancy
_atom_site_symmetry_multiplicity
_atom_site_calc_flag
_atom_site_refinement_flags
Cl1 Cl 0.34216(6) 0.65657(15) 0.79144(6) 0.0899(3) Uani 1 1 d .
O1 O -0.32601(19) 1.6815(4) 1.05294(18) 0.1002(7) Uani 1 1 d .
O2 O -0.13182(18) 1.6922(3) 1.05709(17) 0.0926(6) Uani 1 1 d .
O3 O -0.37811(19) 0.4711(3) 0.64647(17) 0.0909(6) Uani 1 1 d .
N1 N -0.23841(19) 1.6089(4) 1.02836(16) 0.0685(5) Uani 1 1 d .
C1 C -0.18595(18) 1.1472(4) 0.87179(15) 0.0558(5) Uani 1 1 d .
H1A H -0.1191 1.0865 0.8549 0.067 Uiso 1 1 calc R
C2 C -0.16237(19) 1.3275(4) 0.93701(16) 0.0579(6) Uani 1 1 d .
H2A H -0.0807 1.3902 0.9634 0.069 Uiso 1 1 calc R
C3 C -0.26193(19) 1.4140(4) 0.96269(16) 0.0534(5) Uani 1 1 d .
C4 C -0.3822(2) 1.3198(4) 0.92789(18) 0.0609(6) Uani 1 1 d .
H4A H -0.4475 1.3776 0.9480 0.073 Uiso 1 1 calc R
C5 C -0.4041(2) 1.1393(5) 0.86311(17) 0.0617(6) Uani 1 1 d .
H5A H -0.4846 1.0729 0.8405 0.074 Uiso 1 1 calc R
C6 C -0.3082(2) 1.0532(4) 0.83036(16) 0.0527(5) Uani 1 1 d .
C7 C -0.33870(19) 0.8678(4) 0.75572(17) 0.0569(5) Uani 1 1 d .
H7A H -0.3930 0.7648 0.7674 0.068 Uiso 1 1 calc R
C8 C -0.29851(19) 0.8279(3) 0.67327(16) 0.0515(5) Uani 1 1 d .
C9 C -0.3498(2) 0.6298(4) 0.60563(19) 0.0643(6) Uani 1 1 d .
C10 C -0.3695(3) 0.6364(5) 0.48641(19) 0.0791(7) Uani 1 1 d .
H10A H -0.4570 0.6844 0.4455 0.095 Uiso 1 1 calc R
H10B H -0.3614 0.4910 0.4624 0.095 Uiso 1 1 calc R
C11 C -0.2770(3) 0.7809(5) 0.45709(18) 0.0787(8) Uani 1 1 d .
H11A H -0.1931 0.7119 0.4791 0.094 Uiso 1 1 calc R
H11B H -0.3087 0.8019 0.3780 0.094 Uiso 1 1 calc R
C12 C -0.2633(2) 0.9960(4) 0.51322(17) 0.0651(6) Uani 1 1 d .
H12A H -0.3470 1.0662 0.4898 0.078 Uiso 1 1 calc R
H12B H -0.2057 1.0865 0.4915 0.078 Uiso 1 1 calc R
C13 C -0.2098(2) 0.9720(3) 0.63899(16) 0.0525(5) Uani 1 1 d .
H13A H -0.2097 1.1150 0.6709 0.063 Uiso 1 1 calc R
C14 C -0.0711(2) 0.8897(3) 0.68085(15) 0.0495(5) Uani 1 1 d .
C15 C -0.0338(2) 0.6960(4) 0.73384(19) 0.0648(6) Uani 1 1 d .
H15A H -0.0954 0.6106 0.7469 0.078 Uiso 1 1 calc R
C16 C 0.0926(2) 0.6238(4) 0.7685(2) 0.0688(6) Uani 1 1 d .
H16A H 0.1153 0.4919 0.8043 0.083 Uiso 1 1 calc R
C17 C 0.1826(2) 0.7464(4) 0.74987(17) 0.0617(6) Uani 1 1 d .
C18 C 0.1510(3) 0.9437(6) 0.7022(2) 0.0878(9) Uani 1 1 d .
H18A H 0.2143 1.0304 0.6926 0.105 Uiso 1 1 calc R
C19 C 0.0244(3) 1.0153(4) 0.6678(2) 0.0783(8) Uani 1 1 d .
H19A H 0.0035 1.1506 0.6355 0.094 Uiso 1 1 calc R

loop_
_atom_site_aniso_label
_atom_site_aniso_U_11
_atom_site_aniso_U_22
_atom_site_aniso_U_33
_atom_site_aniso_U_23
_atom_site_aniso_U_13
_atom_site_aniso_U_12
Cl1 0.0525(3) 0.1231(6) 0.0945(4) -0.0019(5) 0.0277(3) 0.0058(4)
O1 0.0862(12) 0.0919(16) 0.1378(16) -0.0278(14) 0.0590(12) 0.0113(12)
O2 0.0749(12) 0.0896(15) 0.1164(14) -0.0304(12) 0.0386(11) -0.0119(11)
O3 0.0966(14) 0.0579(11) 0.1049(14) -0.0005(11) 0.0212(11) -0.0207(11)
N1 0.0648(12) 0.0709(15) 0.0746(11) -0.0040(10) 0.0311(10) 0.0090(11)
C1 0.0431(10) 0.0723(14) 0.0543(10) -0.0046(12) 0.0206(8) 0.0038(11)
C2 0.0411(10) 0.0782(16) 0.0538(11) -0.0024(11) 0.0169(9) 0.0010(11)
C3 0.0518(12) 0.0607(14) 0.0504(10) 0.0047(10) 0.0219(9) 0.0081(10)
C4 0.0490(12) 0.0747(16) 0.0675(13) 0.0053(12) 0.0314(10) 0.0108(11)
C5 0.0459(11) 0.0737(16) 0.0705(12) 0.0056(13) 0.0272(9) -0.0022(12)
C6 0.0451(11) 0.0624(14) 0.0530(11) 0.0082(10) 0.0206(9) 0.0022(9)
C7 0.0456(11) 0.0602(14) 0.0632(12) 0.0062(10) 0.0181(9) -0.0022(10)
C8 0.0458(11) 0.0464(12) 0.0581(11) 0.0046(9) 0.0141(9) 0.0049(9)
C9 0.0541(12) 0.0500(13) 0.0772(13) 0.0011(12) 0.0105(10) 0.0065(11)
C10 0.0876(17) 0.0553(14) 0.0761(14) -0.0144(14) 0.0086(12) 0.0119(14)
C11 0.0956(19) 0.0771(19) 0.0559(13) -0.0036(12) 0.0192(12) 0.0255(16)
C12 0.0745(15) 0.0615(15) 0.0590(12) 0.0089(11) 0.0241(11) 0.0157(12)
C13 0.0652(13) 0.0392(11) 0.0563(11) 0.0036(9) 0.0259(10) 0.0068(10)
C14 0.0574(12) 0.0433(11) 0.0516(10) 0.0018(9) 0.0246(9) -0.0020(9)
C15 0.0532(12) 0.0564(15) 0.0874(15) 0.0191(12) 0.0289(11) -0.0034(11)
C16 0.0583(13) 0.0534(14) 0.0909(15) 0.0130(13) 0.0228(11) 0.0035(12)
C17 0.0525(12) 0.0777(18) 0.0586(12) 0.0001(11) 0.0245(10) -0.0009(11)
C18 0.0621(16) 0.105(2) 0.1012(19) 0.0297(18) 0.0359(14) -0.0182(15)
C19 0.0751(17) 0.0653(17) 0.0954(17) 0.0308(14) 0.0325(14) -0.0055(13)

loop_
_atom_type_symbol
_atom_type_description
_atom_type_scat_dispersion_real
_atom_type_scat_dispersion_imag
_atom_type_scat_source
C C 0.0033 0.0016 'International Tables Vol C Tables 4.2.6.8 and 6.1.1.4'
H H 0.0000 0.0000 'International Tables Vol C Tables 4.2.6.8 and 6.1.1.4'
N N 0.0061 0.0033 'International Tables Vol C Tables 4.2.6.8 and 6.1.1.4'
O O 0.0106 0.0060 'International Tables Vol C Tables 4.2.6.8 and 6.1.1.4'
Cl Cl 0.1484 0.1585 'International Tables Vol C Tables 4.2.6.8 and 6.1.1.4'

loop_
_geom_angle_atom_site_label_1
_geom_angle_atom_site_label_2
_geom_angle_atom_site_label_3
_geom_angle
O1 N1 O2 122.9(2)
O1 N1 C3 118.4(2)
O2 N1 C3 118.67(19)
C2 C1 C6 121.29(19)
C2 C1 H1A 119.4
C6 C1 H1A 119.4
C1 C2 C3 118.73(19)
C1 C2 H2A 120.6
C3 C2 H2A 120.6
C4 C3 C2 121.7(2)
C4 C3 N1 119.50(19)
C2 C3 N1 118.8(2)
C5 C4 C3 118.83(19)
C5 C4 H4A 120.6
C3 C4 H4A 120.6
C4 C5 C6 121.3(2)
C4 C5 H5A 119.3
C6 C5 H5A 119.3
C5 C6 C1 117.9(2)
C5 C6 C7 119.3(2)
C1 C6 C7 122.78(19)
C8 C7 C6 128.3(2)
C8 C7 H7A 115.9
C6 C7 H7A 115.9
C7 C8 C9 117.4(2)
C7 C8 C13 125.3(2)
C9 C8 C13 117.26(19)
O3 C9 C10 121.2(2)
O3 C9 C8 120.7(2)
C10 C9 C8 118.1(2)
C9 C10 C11 115.3(2)
C9 C10 H10A 108.5
C11 C10 H10A 108.5
C9 C10 H10B 108.5
C11 C10 H10B 108.5
H10A C10 H10B 107.5
C12 C11 C10 111.0(2)
C12 C11 H11A 109.4
C10 C11 H11A 109.4
C12 C11 H11B 109.4
C10 C11 H11B 109.4
H11A C11 H11B 108.0
C11 C12 C13 111.47(19)
C11 C12 H12A 109.3
C13 C12 H12A 109.3
C11 C12 H12B 109.3
C13 C12 H12B 109.3
H12A C12 H12B 108.0
C8 C13 C14 112.31(17)
C8 C13 C12 109.53(18)
C14 C13 C12 111.12(17)
C8 C13 H13A 107.9
C14 C13 H13A 107.9
C12 C13 H13A 107.9
C15 C14 C19 116.9(2)
C15 C14 C13 123.61(18)
C19 C14 C13 119.5(2)
C14 C15 C16 122.1(2)
C14 C15 H15A 119.0
C16 C15 H15A 119.0
C17 C16 C15 119.4(2)
C17 C16 H16A 120.3
C15 C16 H16A 120.3
C16 C17 C18 120.4(2)
C16 C17 Cl1 120.1(2)
C18 C17 Cl1 119.51(19)
C17 C18 C19 119.9(2)
C17 C18 H18A 120.0
C19 C18 H18A 120.0
C14 C19 C18 121.2(2)
C14 C19 H19A 119.4
C18 C19 H19A 119.4

loop_
_geom_bond_atom_site_label_1
_geom_bond_atom_site_label_2
_geom_bond_distance
Cl1 C17 1.746(2)
O1 N1 1.219(2)
O2 N1 1.220(3)
O3 C9 1.215(3)
N1 C3 1.450(3)
C1 C2 1.371(3)
C1 C6 1.394(3)
C1 H1A 0.9300
C2 C3 1.378(3)
C2 H2A 0.9300
C3 C4 1.376(3)
C4 C5 1.370(4)
C4 H4A 0.9300
C5 C6 1.393(3)
C5 H5A 0.9300
C6 C7 1.465(3)
C7 C8 1.332(3)
C7 H7A 0.9300
C8 C9 1.499(3)
C8 C13 1.515(3)
C9 C10 1.491(3)
C10 C11 1.516(4)
C10 H10A 0.9700
C10 H10B 0.9700
C11 C12 1.503(4)
C11 H11A 0.9700
C11 H11B 0.9700
C12 C13 1.535(3)
C12 H12A 0.9700
C12 H12B 0.9700
C13 C14 1.523(3)
C13 H13A 0.9800
C14 C15 1.373(3)
C14 C19 1.378(3)
C15 C16 1.384(3)
C15 H15A 0.9300
C16 C17 1.349(3)
C16 H16A 0.9300
C17 C18 1.360(4)
C18 C19 1.385(4)
C18 H18A 0.9300
C19 H19A 0.9300

loop_
_geom_torsion_atom_site_label_1
_geom_torsion_atom_site_label_2
_geom_torsion_atom_site_label_3
_geom_torsion_atom_site_label_4
_geom_torsion
C6 C1 C2 C3 0.9(3)
C1 C2 C3 C4 2.3(3)
C1 C2 C3 N1 -177.83(19)
O1 N1 C3 C4 1.5(3)
O2 N1 C3 C4 -178.9(2)
O1 N1 C3 C2 -178.3(2)
O2 N1 C3 C2 1.3(3)
C2 C3 C4 C5 -2.1(3)
N1 C3 C4 C5 178.1(2)
C3 C4 C5 C6 -1.4(3)
C4 C5 C6 C1 4.4(3)
C4 C5 C6 C7 -176.3(2)
C2 C1 C6 C5 -4.2(3)
C2 C1 C6 C7 176.61(19)
C5 C6 C7 C8 141.9(2)
C1 C6 C7 C8 -39.0(3)
C6 C7 C8 C9 -177.04(19)
C6 C7 C8 C13 0.0(3)
C7 C8 C9 O3 -30.6(3)
C13 C8 C9 O3 152.1(2)
C7 C8 C9 C10 147.2(2)
C13 C8 C9 C10 -30.1(3)
O3 C9 C10 C11 -151.3(3)
C8 C9 C10 C11 31.0(3)
C9 C10 C11 C12 -45.9(3)
C10 C11 C12 C13 60.6(3)
C7 C8 C13 C14 101.4(2)
C9 C8 C13 C14 -81.6(2)
C7 C8 C13 C12 -134.6(2)
C9 C8 C13 C12 42.4(2)
C11 C12 C13 C8 -58.2(3)
C11 C12 C13 C14 66.5(3)
C8 C13 C14 C15 6.2(3)
C12 C13 C14 C15 -116.9(2)
C8 C13 C14 C19 -172.4(2)
C12 C13 C14 C19 64.5(3)
C19 C14 C15 C16 -2.9(3)
C13 C14 C15 C16 178.4(2)
C14 C15 C16 C17 -0.1(4)
C15 C16 C17 C18 3.1(4)
C15 C16 C17 Cl1 -179.22(18)
C16 C17 C18 C19 -3.0(4)
Cl1 C17 C18 C19 179.3(2)
C15 C14 C19 C18 3.0(4)
C13 C14 C19 C18 -178.3(2)
C17 C18 C19 C14 -0.2(4)
